data_4346577
loop_
_publ_author_name
'Tillmann, Jan'
'Moxter, Maximilian'
'Bolte, Michael'
'Lerner, Hans-Wolfram'
'Wagner, Matthias'

_publ_section_title
;
 Lewis acidity of Si6Cl12 and its role as convenient SiCl2 source.
;
_journal_issue 19
_journal_name_full 'Inorganic chemistry'
_journal_page_first 9611
_journal_page_last 9618
_journal_paper_doi 10.1021/acs.inorgchem.5b01703
_journal_volume 54
_journal_year 2015
_chemical_formula_moiety 'Cl36 Si19'
_chemical_formula_sum 'Cl36 Si19'
_chemical_formula_weight 1809.91
_space_group_crystal_system monoclinic
_space_group_IT_number 15
_space_group_name_Hall '-C 2yc'
_space_group_name_H-M_alt 'C 1 2/c 1'
_audit_creation_method SHELXL-2014
_cell_angle_alpha 90
_cell_angle_beta 99.231(3)
_cell_angle_gamma 90
_cell_formula_units_Z 4
_cell_length_a 36.9602(14)
_cell_length_b 9.5908(3)
_cell_length_c 18.4902(7)
_cell_measurement_reflns_used 82451
_cell_measurement_temperature 173(2)
_cell_measurement_theta_max 30.1
_cell_measurement_theta_min 2.2
_cell_volume 6469.5(4)
_computing_cell_refinement 'X-Area (Stoe & Cie, 2001)'
_computing_data_collection 'X-Area (Stoe & Cie, 2001)'
_computing_data_reduction 'X-Area (Stoe & Cie, 2001)'
_computing_molecular_graphics 'XP in SHELXTL-Plus (Sheldrick, 2008)'
_computing_structure_refinement 'SHELXL-2014 (Sheldrick, 2014)'
_diffrn_ambient_temperature 173(2)
_diffrn_measured_fraction_theta_full 0.998
_diffrn_measured_fraction_theta_max 0.991
_diffrn_measurement_device_type 'STOE IPDS II two-circle-diffractometer'
_diffrn_measurement_method \w
_diffrn_radiation_type MoK\a
_diffrn_radiation_wavelength 0.71073
_diffrn_reflns_av_R_equivalents 0.0579
_diffrn_reflns_av_unetI/netI 0.0253
_diffrn_reflns_Laue_measured_fraction_full 0.998
_diffrn_reflns_Laue_measured_fraction_max 0.991
_diffrn_reflns_limit_h_max 51
_diffrn_reflns_limit_h_min -51
_diffrn_reflns_limit_k_max 12
_diffrn_reflns_limit_k_min -13
_diffrn_reflns_limit_l_max 25
_diffrn_reflns_limit_l_min -25
_diffrn_reflns_number 72318
_diffrn_reflns_point_group_measured_fraction_full 0.998
_diffrn_reflns_point_group_measured_fraction_max 0.991
_diffrn_reflns_theta_full 25.000
_diffrn_reflns_theta_max 29.652
_diffrn_reflns_theta_min 2.196
_exptl_absorpt_coefficient_mu 1.873
_exptl_absorpt_correction_T_max 0.702
_exptl_absorpt_correction_T_min 0.511
_exptl_absorpt_correction_type multi-scan
_exptl_absorpt_process_details 'X-Area (Stoe & Cie, 2001)'
_exptl_crystal_colour colourless
_exptl_crystal_density_diffrn 1.858
_exptl_crystal_description block
_exptl_crystal_F_000 3512
_exptl_crystal_size_max 0.390
_exptl_crystal_size_mid 0.370
_exptl_crystal_size_min 0.210
_refine_diff_density_max 0.951
_refine_diff_density_min -1.067
_refine_diff_density_rms 0.081
_refine_ls_extinction_method none
_refine_ls_goodness_of_fit_ref 1.058
_refine_ls_hydrogen_treatment undef
_refine_ls_matrix_type full
_refine_ls_number_parameters 249
_refine_ls_number_reflns 9065
_refine_ls_number_restraints 0
_refine_ls_restrained_S_all 1.058
_refine_ls_R_factor_all 0.0406
_refine_ls_R_factor_gt 0.0357
_refine_ls_shift/su_max 0.002
_refine_ls_shift/su_mean 0.000
_refine_ls_structure_factor_coef Fsqd
_refine_ls_weighting_details 'w=1/[\s^2^(Fo^2^)+(0.0310P)^2^+15.0954P] where P=(Fo^2^+2Fc^2^)/3'
_refine_ls_weighting_scheme calc
_refine_ls_wR_factor_gt 0.0819
_refine_ls_wR_factor_ref 0.0844
_reflns_Friedel_coverage 0.000
_reflns_number_gt 8267
_reflns_number_total 9065
_reflns_threshold_expression 'I > 2\s(I)'
_cod_data_source_file ic5b01703_si_002.cif
_cod_data_source_block wa1908
_cod_original_sg_symbol_H-M 'C 2/c'
_cod_database_code 4346577
_shelx_space_group_comment
; 
The symmetry employed for this shelxl refinement is uniquely defined 
by the following loop, which should always be used as a source of 
symmetry information in preference to the above space-group names. 
They are only intended as comments. 
;
_shelx_estimated_absorpt_t_min 0.529
_shelx_estimated_absorpt_t_max 0.694
_shelxl_version_number 2014-1

loop_
_space_group_symop_operation_xyz
'x, y, z'
'-x, y, -z+1/2'
'x+1/2, y+1/2, z'
'-x+1/2, y+1/2, -z+1/2'
'-x, -y, -z'
'x, -y, z-1/2'
'-x+1/2, -y+1/2, -z'
'x+1/2, -y+1/2, z-1/2'

loop_
_atom_site_label
_atom_site_type_symbol
_atom_site_fract_x
_atom_site_fract_y
_atom_site_fract_z
_atom_site_U_iso_or_equiv
_atom_site_adp_type
_atom_site_occupancy
_atom_site_site_symmetry_order
_atom_site_calc_flag
_atom_site_refinement_flags_posn
_atom_site_refinement_flags_adp
_atom_site_refinement_flags_occupancy
Si1 Si 0.55078(2) 0.51358(6) 0.28524(3) 0.02106(10) Uani 1 1 d . . .
Si2 Si 0.58272(2) 0.61119(6) 0.19717(3) 0.02292(10) Uani 1 1 d . . .
Si3 Si 0.62976(2) 0.73910(6) 0.26687(3) 0.02390(11) Uani 1 1 d . . .
Si4 Si 0.64958(2) 0.59420(6) 0.36807(3) 0.02231(10) Uani 1 1 d . . .
Si5 Si 0.60182(2) 0.43065(6) 0.36719(3) 0.02355(11) Uani 1 1 d . . .
Si6 Si 0.65695(2) 0.73473(7) 0.47249(3) 0.03409(14) Uani 1 1 d . . .
Si7 Si 0.70370(2) 0.47354(8) 0.36203(4) 0.03527(14) Uani 1 1 d . . .
Si8 Si 0.67260(2) 0.83905(8) 0.20277(4) 0.04027(16) Uani 1 1 d . . .
Si9 Si 0.50872(2) 0.22865(6) 0.14912(3) 0.02631(11) Uani 1 1 d . . .
Si10 Si 0.5000 0.36467(8) 0.2500 0.02103(13) Uani 1 2 d S T P
Cl11 Cl 0.53253(2) 0.67808(6) 0.34116(3) 0.03548(12) Uani 1 1 d . . .
Cl21 Cl 0.55361(2) 0.73149(6) 0.11818(3) 0.03448(12) Uani 1 1 d . . .
Cl22 Cl 0.60758(2) 0.45052(6) 0.15210(3) 0.03768(12) Uani 1 1 d . . .
Cl31 Cl 0.60490(2) 0.90914(6) 0.30557(4) 0.03781(12) Uani 1 1 d . . .
Cl51 Cl 0.61935(2) 0.24572(6) 0.33149(4) 0.04302(14) Uani 1 1 d . . .
Cl52 Cl 0.59008(2) 0.40557(8) 0.46991(3) 0.04387(15) Uani 1 1 d . . .
Cl61 Cl 0.68463(2) 0.62986(9) 0.55915(3) 0.05409(18) Uani 1 1 d . . .
Cl62 Cl 0.68564(2) 0.90798(8) 0.45614(4) 0.05398(18) Uani 1 1 d . . .
Cl63 Cl 0.60745(2) 0.79128(8) 0.49683(4) 0.04982(16) Uani 1 1 d . . .
Cl71 Cl 0.71279(3) 0.33091(11) 0.44334(5) 0.0742(3) Uani 1 1 d . . .
Cl72 Cl 0.74572(2) 0.61061(11) 0.37349(5) 0.0655(2) Uani 1 1 d . . .
Cl73 Cl 0.70125(2) 0.37313(8) 0.26529(4) 0.04806(15) Uani 1 1 d . . .
Cl81 Cl 0.64458(3) 0.94870(19) 0.12004(8) 0.1334(7) Uani 1 1 d . . .
Cl82 Cl 0.70464(3) 0.96998(11) 0.27043(6) 0.0806(3) Uani 1 1 d . . .
Cl83 Cl 0.70462(3) 0.69963(10) 0.16246(5) 0.0689(2) Uani 1 1 d . . .
Cl91 Cl 0.46650(2) 0.09443(7) 0.12236(4) 0.05027(16) Uani 1 1 d . . .
Cl92 Cl 0.55573(2) 0.11889(7) 0.16972(4) 0.04447(14) Uani 1 1 d . . .
Cl93 Cl 0.51138(2) 0.35672(7) 0.06312(3) 0.04257(14) Uani 1 1 d . . .

loop_
_atom_site_aniso_label
_atom_site_aniso_U_11
_atom_site_aniso_U_22
_atom_site_aniso_U_33
_atom_site_aniso_U_23
_atom_site_aniso_U_13
_atom_site_aniso_U_12
Si1 0.0192(2) 0.0234(2) 0.0205(2) 0.00030(18) 0.00296(17) -0.00141(18)
Si2 0.0219(2) 0.0268(3) 0.0202(2) 0.00252(19) 0.00392(18) 0.00028(19)
Si3 0.0220(2) 0.0227(2) 0.0272(2) 0.0043(2) 0.00441(19) -0.00129(19)
Si4 0.0202(2) 0.0232(2) 0.0228(2) 0.00051(19) 0.00119(18) -0.00090(18)
Si5 0.0235(2) 0.0242(2) 0.0219(2) 0.00292(19) 0.00040(18) -0.00322(19)
Si6 0.0384(3) 0.0375(3) 0.0259(3) -0.0057(2) 0.0039(2) -0.0125(3)
Si7 0.0221(3) 0.0446(4) 0.0373(3) 0.0013(3) -0.0009(2) 0.0071(2)
Si8 0.0319(3) 0.0445(4) 0.0468(4) 0.0165(3) 0.0138(3) -0.0039(3)
Si9 0.0265(3) 0.0248(3) 0.0269(3) -0.0032(2) 0.0022(2) 0.0025(2)
Si10 0.0203(3) 0.0203(3) 0.0219(3) 0.000 0.0016(2) 0.000
Cl11 0.0330(3) 0.0328(3) 0.0424(3) -0.0127(2) 0.0113(2) -0.0019(2)
Cl21 0.0312(2) 0.0436(3) 0.0279(2) 0.0118(2) 0.00245(18) 0.0057(2)
Cl22 0.0417(3) 0.0379(3) 0.0354(3) -0.0047(2) 0.0119(2) 0.0083(2)
Cl31 0.0385(3) 0.0230(2) 0.0519(3) 0.0000(2) 0.0072(2) 0.0053(2)
Cl51 0.0428(3) 0.0232(2) 0.0622(4) -0.0041(2) 0.0057(3) -0.0003(2)
Cl52 0.0484(3) 0.0600(4) 0.0228(2) 0.0081(2) 0.0044(2) -0.0171(3)
Cl61 0.0573(4) 0.0708(5) 0.0298(3) 0.0065(3) -0.0062(3) -0.0161(3)
Cl62 0.0671(5) 0.0462(4) 0.0484(4) -0.0081(3) 0.0085(3) -0.0296(3)
Cl63 0.0524(4) 0.0549(4) 0.0455(3) -0.0176(3) 0.0180(3) -0.0053(3)
Cl71 0.0738(6) 0.0827(6) 0.0623(5) 0.0301(4) -0.0005(4) 0.0401(5)
Cl72 0.0272(3) 0.0922(6) 0.0767(5) -0.0274(5) 0.0070(3) -0.0168(3)
Cl73 0.0390(3) 0.0535(4) 0.0524(4) -0.0134(3) 0.0094(3) 0.0060(3)
Cl81 0.0676(6) 0.1991(15) 0.1361(11) 0.1386(12) 0.0246(7) 0.0163(8)
Cl82 0.0774(6) 0.0692(5) 0.1076(7) -0.0311(5) 0.0526(6) -0.0451(5)
Cl83 0.0650(5) 0.0707(5) 0.0812(6) -0.0201(4) 0.0433(4) -0.0152(4)
Cl91 0.0453(3) 0.0443(3) 0.0608(4) -0.0195(3) 0.0075(3) -0.0158(3)
Cl92 0.0404(3) 0.0406(3) 0.0514(3) -0.0014(3) 0.0041(2) 0.0191(2)
Cl93 0.0482(3) 0.0494(3) 0.0298(3) 0.0084(2) 0.0052(2) 0.0055(3)

loop_
_atom_type_symbol
_atom_type_description
_atom_type_scat_dispersion_real
_atom_type_scat_dispersion_imag
_atom_type_scat_source
Cl Cl 0.1484 0.1585 'International Tables Vol C Tables 4.2.6.8 and 6.1.1.4'
Si Si 0.0817 0.0704 'International Tables Vol C Tables 4.2.6.8 and 6.1.1.4'

loop_
_geom_angle_atom_site_label_1
_geom_angle_atom_site_label_2
_geom_angle_atom_site_label_3
_geom_angle
_geom_angle_site_symmetry_1
_geom_angle_site_symmetry_3
Cl11 Si1 Si2 106.49(3) . .
Cl11 Si1 Si5 103.21(3) . .
Si2 Si1 Si5 98.06(3) . .
Cl11 Si1 Si10 106.95(3) . 2_655
Si2 Si1 Si10 120.89(3) . 2_655
Si5 Si1 Si10 119.38(3) . 2_655
Cl11 Si1 Si10 106.95(3) . .
Si2 Si1 Si10 120.89(3) . .
Si5 Si1 Si10 119.38(3) . .
Si10 Si1 Si10 0.00(3) 2_655 .
Cl21 Si2 Cl22 110.93(3) . .
Cl21 Si2 Si3 111.09(3) . .
Cl22 Si2 Si3 106.12(3) . .
Cl21 Si2 Si1 117.21(3) . .
Cl22 Si2 Si1 106.92(3) . .
Si3 Si2 Si1 103.79(3) . .
Cl31 Si3 Si8 103.22(3) . .
Cl31 Si3 Si2 105.88(3) . .
Si8 Si3 Si2 116.17(3) . .
Cl31 Si3 Si4 106.94(3) . .
Si8 Si3 Si4 119.83(3) . .
Si2 Si3 Si4 103.75(3) . .
Si7 Si4 Si6 109.84(3) . .
Si7 Si4 Si3 114.56(3) . .
Si6 Si4 Si3 107.28(3) . .
Si7 Si4 Si5 108.46(3) . .
Si6 Si4 Si5 112.18(3) . .
Si3 Si4 Si5 104.49(3) . .
Cl52 Si5 Cl51 109.12(4) . .
Cl52 Si5 Si4 110.15(3) . .
Cl51 Si5 Si4 107.76(3) . .
Cl52 Si5 Si1 111.83(3) . .
Cl51 Si5 Si1 110.42(3) . .
Si4 Si5 Si1 107.48(3) . .
Cl62 Si6 Cl61 108.44(4) . .
Cl62 Si6 Cl63 109.11(5) . .
Cl61 Si6 Cl63 108.46(4) . .
Cl62 Si6 Si4 110.22(4) . .
Cl61 Si6 Si4 110.17(4) . .
Cl63 Si6 Si4 110.39(4) . .
Cl72 Si7 Cl71 109.23(5) . .
Cl72 Si7 Cl73 109.12(5) . .
Cl71 Si7 Cl73 108.33(5) . .
Cl72 Si7 Si4 108.87(4) . .
Cl71 Si7 Si4 110.01(4) . .
Cl73 Si7 Si4 111.25(4) . .
Cl81 Si8 Cl83 109.25(7) . .
Cl81 Si8 Cl82 109.09(8) . .
Cl83 Si8 Cl82 108.82(5) . .
Cl81 Si8 Si3 107.11(4) . .
Cl83 Si8 Si3 113.83(4) . .
Cl82 Si8 Si3 108.65(4) . .
Cl92 Si9 Cl91 108.78(4) . .
Cl92 Si9 Cl93 108.46(4) . .
Cl91 Si9 Cl93 109.07(4) . .
Cl92 Si9 Si10 111.43(3) . 2_655
Cl91 Si9 Si10 110.50(3) . 2_655
Cl93 Si9 Si10 108.55(3) . 2_655
Cl92 Si9 Si10 111.43(3) . .
Cl91 Si9 Si10 110.50(3) . .
Cl93 Si9 Si10 108.55(3) . .
Si10 Si9 Si10 0.0 2_655 .
Si10 Si10 Si9 0(10) 2_655 2_655
Si10 Si10 Si9 0(10) 2_655 .
Si9 Si10 Si9 112.25(4) 2_655 .
Si10 Si10 Si1 0(4) 2_655 .
Si9 Si10 Si1 108.760(19) 2_655 .
Si9 Si10 Si1 110.576(19) . .
Si10 Si10 Si1 0(10) 2_655 2_655
Si9 Si10 Si1 110.578(19) 2_655 2_655
Si9 Si10 Si1 108.761(19) . 2_655
Si1 Si10 Si1 105.72(4) . 2_655

loop_
_geom_bond_atom_site_label_1
_geom_bond_atom_site_label_2
_geom_bond_distance
_geom_bond_site_symmetry_2
Si1 Cl11 2.0584(7) .
Si1 Si2 2.3535(7) .
Si1 Si5 2.3602(7) .
Si1 Si10 2.3653(7) 2_655
Si1 Si10 2.3653(7) .
Si2 Cl21 2.0292(7) .
Si2 Cl22 2.0393(8) .
Si2 Si3 2.3387(8) .
Si3 Cl31 2.0560(8) .
Si3 Si8 2.3307(8) .
Si3 Si4 2.3515(7) .
Si4 Si7 2.3291(8) .
Si4 Si6 2.3344(8) .
Si4 Si5 2.3594(7) .
Si5 Cl52 2.0293(8) .
Si5 Cl51 2.0343(8) .
Si6 Cl62 2.0199(9) .
Si6 Cl61 2.0248(10) .
Si6 Cl63 2.0268(10) .
Si7 Cl72 2.0199(10) .
Si7 Cl71 2.0206(11) .
Si7 Cl73 2.0207(10) .
Si8 Cl81 2.0025(12) .
Si8 Cl83 2.0068(12) .
Si8 Cl82 2.0173(12) .
Si9 Cl92 2.0148(8) .
Si9 Cl91 2.0222(8) .
Si9 Cl93 2.0242(8) .
Si9 Si10 2.3405(7) 2_655
Si9 Si10 2.3405(7) .
Si10 Si10 0.0000(15) 2_655
Si10 Si9 2.3404(7) 2_655
Si10 Si1 2.3653(7) 2_655

loop_
_geom_torsion_atom_site_label_1
_geom_torsion_atom_site_label_2
_geom_torsion_atom_site_label_3
_geom_torsion_atom_site_label_4
_geom_torsion
_geom_torsion_site_symmetry_1
_geom_torsion_site_symmetry_4
Cl11 Si1 Si2 Cl21 -63.33(4) . .
Si5 Si1 Si2 Cl21 -169.74(3) . .
Si10 Si1 Si2 Cl21 58.78(5) 2_655 .
Si10 Si1 Si2 Cl21 58.78(5) . .
Cl11 Si1 Si2 Cl22 171.48(3) . .
Si5 Si1 Si2 Cl22 65.07(3) . .
Si10 Si1 Si2 Cl22 -66.40(4) 2_655 .
Si10 Si1 Si2 Cl22 -66.40(4) . .
Cl11 Si1 Si2 Si3 59.55(4) . .
Si5 Si1 Si2 Si3 -46.86(3) . .
Si10 Si1 Si2 Si3 -178.34(3) 2_655 .
Si10 Si1 Si2 Si3 -178.34(3) . .
Cl21 Si2 Si3 Cl31 55.06(4) . .
Cl22 Si2 Si3 Cl31 175.73(3) . .
Si1 Si2 Si3 Cl31 -71.76(4) . .
Cl21 Si2 Si3 Si8 -58.82(4) . .
Cl22 Si2 Si3 Si8 61.85(4) . .
Si1 Si2 Si3 Si8 174.36(3) . .
Cl21 Si2 Si3 Si4 167.48(3) . .
Cl22 Si2 Si3 Si4 -71.85(4) . .
Si1 Si2 Si3 Si4 40.66(3) . .
Cl31 Si3 Si4 Si7 -146.43(3) . .
Si8 Si3 Si4 Si7 -29.67(5) . .
Si2 Si3 Si4 Si7 101.91(3) . .
Cl31 Si3 Si4 Si6 -24.22(4) . .
Si8 Si3 Si4 Si6 92.53(4) . .
Si2 Si3 Si4 Si6 -135.88(3) . .
Cl31 Si3 Si4 Si5 95.04(3) . .
Si8 Si3 Si4 Si5 -148.21(4) . .
Si2 Si3 Si4 Si5 -16.62(3) . .
Si7 Si4 Si5 Cl52 102.41(4) . .
Si6 Si4 Si5 Cl52 -19.09(5) . .
Si3 Si4 Si5 Cl52 -134.98(4) . .
Si7 Si4 Si5 Cl51 -16.53(4) . .
Si6 Si4 Si5 Cl51 -138.02(4) . .
Si3 Si4 Si5 Cl51 106.08(4) . .
Si7 Si4 Si5 Si1 -135.53(3) . .
Si6 Si4 Si5 Si1 102.97(3) . .
Si3 Si4 Si5 Si1 -12.93(4) . .
Cl11 Si1 Si5 Cl52 48.34(4) . .
Si2 Si1 Si5 Cl52 157.47(3) . .
Si10 Si1 Si5 Cl52 -70.08(4) 2_655 .
Si10 Si1 Si5 Cl52 -70.08(4) . .
Cl11 Si1 Si5 Cl51 170.04(3) . .
Si2 Si1 Si5 Cl51 -80.83(4) . .
Si10 Si1 Si5 Cl51 51.62(4) 2_655 .
Si10 Si1 Si5 Cl51 51.62(4) . .
Cl11 Si1 Si5 Si4 -72.67(3) . .
Si2 Si1 Si5 Si4 36.46(3) . .
Si10 Si1 Si5 Si4 168.91(3) 2_655 .
Si10 Si1 Si5 Si4 168.91(3) . .
Si7 Si4 Si6 Cl62 77.49(5) . .
Si3 Si4 Si6 Cl62 -47.62(5) . .
Si5 Si4 Si6 Cl62 -161.81(4) . .
Si7 Si4 Si6 Cl61 -42.15(5) . .
Si3 Si4 Si6 Cl61 -167.25(4) . .
Si5 Si4 Si6 Cl61 78.55(4) . .
Si7 Si4 Si6 Cl63 -161.91(4) . .
Si3 Si4 Si6 Cl63 72.98(4) . .
Si5 Si4 Si6 Cl63 -41.21(5) . .
Si6 Si4 Si7 Cl72 -51.17(5) . .
Si3 Si4 Si7 Cl72 69.63(5) . .
Si5 Si4 Si7 Cl72 -174.10(4) . .
Si6 Si4 Si7 Cl71 68.49(5) . .
Si3 Si4 Si7 Cl71 -170.71(5) . .
Si5 Si4 Si7 Cl71 -54.44(5) . .
Si6 Si4 Si7 Cl73 -171.46(4) . .
Si3 Si4 Si7 Cl73 -50.65(5) . .
Si5 Si4 Si7 Cl73 65.62(5) . .
Cl31 Si3 Si8 Cl81 -62.95(8) . .
Si2 Si3 Si8 Cl81 52.44(8) . .
Si4 Si3 Si8 Cl81 178.39(7) . .
Cl31 Si3 Si8 Cl83 176.18(5) . .
Si2 Si3 Si8 Cl83 -68.43(6) . .
Si4 Si3 Si8 Cl83 57.52(6) . .
Cl31 Si3 Si8 Cl82 54.77(6) . .
Si2 Si3 Si8 Cl82 170.15(5) . .
Si4 Si3 Si8 Cl82 -63.89(6) . .
Cl92 Si9 Si10 Si10 0.00(7) . 2_655
Cl91 Si9 Si10 Si10 0.00(6) . 2_655
Cl93 Si9 Si10 Si10 0.00(7) . 2_655
Cl92 Si9 Si10 Si9 -65.63(3) . 2_655
Cl91 Si9 Si10 Si9 55.43(3) . 2_655
Cl93 Si9 Si10 Si9 175.00(4) . 2_655
Si10 Si9 Si10 Si9 0(100) 2_655 2_655
Cl92 Si9 Si10 Si1 56.01(4) . .
Cl91 Si9 Si10 Si1 177.07(4) . .
Cl93 Si9 Si10 Si1 -63.35(4) . .
Si10 Si9 Si10 Si1 0(52) 2_655 .
Cl92 Si9 Si10 Si1 171.68(3) . 2_655
Cl91 Si9 Si10 Si1 -67.26(4) . 2_655
Cl93 Si9 Si10 Si1 52.31(4) . 2_655
Si10 Si9 Si10 Si1 0(19) 2_655 2_655
Cl11 Si1 Si10 Si10 0.000(18) . 2_655
Si2 Si1 Si10 Si10 0.00(3) . 2_655
Si5 Si1 Si10 Si10 0.000(17) . 2_655
Cl11 Si1 Si10 Si9 156.81(3) . .
Si2 Si1 Si10 Si9 34.92(4) . .
Si5 Si1 Si10 Si9 -86.72(3) . .
Si10 Si1 Si10 Si9 0(47) 2_655 .
Cl11 Si1 Si10 Si9 -79.50(4) . 2_655
Si2 Si1 Si10 Si9 158.61(3) . 2_655
Si5 Si1 Si10 Si9 36.97(4) . 2_655
Si10 Si1 Si10 Si9 0(14) 2_655 2_655
Cl11 Si1 Si10 Si1 39.26(2) . 2_655
Si2 Si1 Si10 Si1 -82.63(3) . 2_655
Si5 Si1 Si10 Si1 155.73(3) . 2_655
Si10 Si1 Si10 Si1 0(100) 2_655 2_655
